data_1570823
loop_
_publ_author_name
'Rieser, Theresa E.'
'Sch&#xe4;dle, Dorothea'
'Maichle-M&#xf6;ssmer, C&#xe4;cilia'
'Anwander, Reiner'

_publ_section_title
;
 Terminal dysprosium and holmium organoimides.
;
_journal_issue 10
_journal_name_full 'Chemical science'
_journal_page_first 3562
_journal_page_last 3570
_journal_paper_doi 10.1039/d3sc06584g
_journal_volume 15
_journal_year 2024
_chemical_formula_sum 'C46.5 H71 B Dy N9'
_chemical_formula_weight 929.43
_chemical_properties_physical Air-sensitive,Moisture-sensitive
_space_group_crystal_system monoclinic
_space_group_IT_number 15
_space_group_name_Hall '-C 2yc'
_space_group_name_H-M_alt 'C 1 2/c 1'
_atom_sites_solution_hydrogens mixed
_audit_creation_method SHELXL-2014/7
_audit_update_record
;
2023-12-05 deposited with the CCDC.	2024-01-19 downloaded from the CCDC.
;
_cell_angle_alpha 90
_cell_angle_beta 102.8940(10)
_cell_angle_gamma 90
_cell_formula_units_Z 8
_cell_length_a 41.940(3)
_cell_length_b 11.5627(7)
_cell_length_c 19.9969(12)
_cell_measurement_reflns_used 8224
_cell_measurement_temperature 100(2)
_cell_measurement_theta_max 23.46
_cell_measurement_theta_min 2.31
_cell_volume 9452.8(11)
_computing_cell_refinement 'SAINT V8.38A (Bruker AXS Inc., 2017)'
_computing_data_collection 'APEX3 v2017.3-0 (Bruker AXS)'
_computing_data_reduction 'SAINT V8.38A (Bruker AXS Inc., 2017)'
_computing_structure_refinement 'SHELXL-2014/7 (Sheldrick, 2014)'
_computing_structure_solution 'XT, VERSION 2014/5,SHELXS-13 (Sheldrick 2008)'
_diffrn_ambient_temperature 100(2)
_diffrn_measured_fraction_theta_full 1.000
_diffrn_measured_fraction_theta_max 0.999
_diffrn_measurement_device_type 'Bruker APEX II DUO'
_diffrn_measurement_method 'omega scans'
_diffrn_radiation_type MoK\a
_diffrn_radiation_wavelength 0.71073
_diffrn_reflns_av_R_equivalents 0.0933
_diffrn_reflns_av_unetI/netI 0.0634
_diffrn_reflns_Laue_measured_fraction_full 1.000
_diffrn_reflns_Laue_measured_fraction_max 0.999
_diffrn_reflns_limit_h_max 56
_diffrn_reflns_limit_h_min -56
_diffrn_reflns_limit_k_max 15
_diffrn_reflns_limit_k_min -15
_diffrn_reflns_limit_l_max 27
_diffrn_reflns_limit_l_min -27
_diffrn_reflns_number 75914
_diffrn_reflns_point_group_measured_fraction_full 1.000
_diffrn_reflns_point_group_measured_fraction_max 0.999
_diffrn_reflns_theta_full 25.242
_diffrn_reflns_theta_max 28.720
_diffrn_reflns_theta_min 1.830
_diffrn_source 'ImuS-focus sealed tube'
_exptl_absorpt_coefficient_mu 1.622
_exptl_absorpt_correction_type multi-scan
_exptl_absorpt_process_details sadabs
_exptl_crystal_colour 'light yellow'
_exptl_crystal_density_diffrn 1.306
_exptl_crystal_description needle
_exptl_crystal_F_000 3872
_exptl_crystal_size_max 0.145
_exptl_crystal_size_mid 0.081
_exptl_crystal_size_min 0.056
_exptl_transmission_factor_max 0.7443
_exptl_transmission_factor_min 0.6574
_refine_diff_density_max 1.744
_refine_diff_density_min -0.805
_refine_diff_density_rms 0.113
_refine_ls_extinction_method none
_refine_ls_goodness_of_fit_ref 1.022
_refine_ls_hydrogen_treatment mixed
_refine_ls_matrix_type full
_refine_ls_number_parameters 543
_refine_ls_number_reflns 12234
_refine_ls_number_restraints 51
_refine_ls_restrained_S_all 1.029
_refine_ls_R_factor_all 0.0629
_refine_ls_R_factor_gt 0.0385
_refine_ls_shift/su_max 0.004
_refine_ls_shift/su_mean 0.000
_refine_ls_structure_factor_coef Fsqd
_refine_ls_weighting_details 'w=1/[\s^2^(Fo^2^)+(0.0275P)^2^+15.5748P] where P=(Fo^2^+2Fc^2^)/3'
_refine_ls_weighting_scheme calc
_refine_ls_wR_factor_gt 0.0773
_refine_ls_wR_factor_ref 0.0870
_reflns_Friedel_coverage 0.000
_reflns_number_gt 9093
_reflns_number_total 12234
_reflns_threshold_expression 'I > 2\s(I)'
_cod_data_source_file d3sc06584g2.cif
_cod_data_source_block 4-Dy_mo_TR123_0m
_cod_depositor_comments 'Adding full bibliography for 1570817--1570831.cif.'
_cod_original_cell_volume 9452.7(10)
_cod_original_sg_symbol_H-M 'C 2/c'
_cod_original_formula_sum 'C46.50 H71 B Dy N9'
_cod_database_code 1570823
_shelx_shelxl_version_number 2014/7
_shelx_space_group_comment
;
The symmetry employed for this shelxl refinement is uniquely defined
by the following loop, which should always be used as a source of
symmetry information in preference to the above space-group names.
They are only intended as comments.
;
_shelx_estimated_absorpt_t_min 0.799
_shelx_estimated_absorpt_t_max 0.915

loop_
_space_group_symop_operation_xyz
'x, y, z'
'-x, y, -z+1/2'
'x+1/2, y+1/2, z'
'-x+1/2, y+1/2, -z+1/2'
'-x, -y, -z'
'x, -y, z-1/2'
'-x+1/2, -y+1/2, -z'
'x+1/2, -y+1/2, z-1/2'

loop_
_atom_site_label
_atom_site_type_symbol
_atom_site_fract_x
_atom_site_fract_y
_atom_site_fract_z
_atom_site_U_iso_or_equiv
_atom_site_adp_type
_atom_site_occupancy
_atom_site_site_symmetry_order
_atom_site_calc_flag
_atom_site_refinement_flags_posn
_atom_site_refinement_flags_adp
_atom_site_refinement_flags_occupancy
_atom_site_disorder_assembly
_atom_site_disorder_group
C1 C 0.38803(10) 0.2772(3) 0.56245(17) 0.0285(8) Uani 1 1 d . . . . .
C2 C 0.35620(10) 0.2939(3) 0.56652(18) 0.0308(9) Uani 1 1 d . . . . .
H2 H 0.3445 0.2500 0.5933 0.037 Uiso 1 1 calc R U . . .
C3 C 0.34413(8) 0.3872(3) 0.52422(17) 0.0245(8) Uani 1 1 d . . . . .
C4 C 0.31050(9) 0.4399(3) 0.51384(19) 0.0305(9) Uani 1 1 d . . . . .
C5 C 0.30071(9) 0.5089(4) 0.44777(19) 0.0372(10) Uani 1 1 d . . . . .
H5A H 0.3021 0.4593 0.4087 0.056 Uiso 1 1 calc R U . . .
H5B H 0.3155 0.5749 0.4494 0.056 Uiso 1 1 calc R U . . .
H5C H 0.2782 0.5369 0.4425 0.056 Uiso 1 1 calc R U . . .
C6 C 0.30995(10) 0.5198(4) 0.5749(2) 0.0405(10) Uani 1 1 d . . . . .
H6A H 0.3256 0.5830 0.5757 0.061 Uiso 1 1 calc R U . . .
H6B H 0.3160 0.4756 0.6177 0.061 Uiso 1 1 calc R U . . .
H6C H 0.2879 0.5518 0.5703 0.061 Uiso 1 1 calc R U . . .
C7 C 0.28540(10) 0.3420(4) 0.5126(2) 0.0515(12) Uani 1 1 d . . . . .
H7A H 0.2634 0.3751 0.5051 0.077 Uiso 1 1 calc R U . . .
H7B H 0.2904 0.3008 0.5565 0.077 Uiso 1 1 calc R U . . .
H7C H 0.2865 0.2881 0.4754 0.077 Uiso 1 1 calc R U . . .
C8 C 0.41144(11) 0.1862(3) 0.5956(2) 0.0395(10) Uani 1 1 d . . . . .
H8A H 0.4005 0.1340 0.6219 0.059 Uiso 1 1 calc R U . . .
H8B H 0.4302 0.2226 0.6263 0.059 Uiso 1 1 calc R U . . .
H8C H 0.4190 0.1421 0.5602 0.059 Uiso 1 1 calc R U . . .
C9 C 0.41903(7) 0.4166(3) 0.31070(15) 0.0175(6) Uani 1 1 d . . . . .
C10 C 0.42319(8) 0.2967(3) 0.31300(17) 0.0226(7) Uani 1 1 d . . . . .
H10 H 0.4244 0.2471 0.2758 0.027 Uiso 1 1 calc R U . . .
C11 C 0.42523(8) 0.2651(3) 0.38043(17) 0.0202(7) Uani 1 1 d . . . . .
C12 C 0.41647(8) 0.4947(3) 0.24888(17) 0.0211(7) Uani 1 1 d . . . . .
C13 C 0.44930(9) 0.4950(3) 0.2272(2) 0.0331(9) Uani 1 1 d . . . . .
H13A H 0.4549 0.4158 0.2166 0.050 Uiso 1 1 calc R U . . .
H13B H 0.4664 0.5256 0.2647 0.050 Uiso 1 1 calc R U . . .
H13C H 0.4476 0.5437 0.1865 0.050 Uiso 1 1 calc R U . . .
C14 C 0.38991(10) 0.4489(3) 0.18890(19) 0.0339(9) Uani 1 1 d . . . . .
H14A H 0.3882 0.5000 0.1492 0.051 Uiso 1 1 calc R U . . .
H14B H 0.3689 0.4468 0.2025 0.051 Uiso 1 1 calc R U . . .
H14C H 0.3957 0.3707 0.1769 0.051 Uiso 1 1 calc R U . . .
C15 C 0.40800(9) 0.6181(3) 0.26544(18) 0.0265(8) Uani 1 1 d . . . . .
H15A H 0.4077 0.6678 0.2256 0.040 Uiso 1 1 calc R U . . .
H15B H 0.4244 0.6466 0.3048 0.040 Uiso 1 1 calc R U . . .
H15C H 0.3864 0.6192 0.2766 0.040 Uiso 1 1 calc R U . . .
C16 C 0.42867(9) 0.1473(3) 0.41172(18) 0.0261(8) Uani 1 1 d . . . . .
H16A H 0.4331 0.0911 0.3782 0.039 Uiso 1 1 calc R U . . .
H16B H 0.4084 0.1263 0.4253 0.039 Uiso 1 1 calc R U . . .
H16C H 0.4468 0.1470 0.4522 0.039 Uiso 1 1 calc R U . . .
C17 C 0.45458(8) 0.6716(3) 0.53224(16) 0.0191(7) Uani 1 1 d . . . . .
C18 C 0.48243(8) 0.6147(3) 0.56950(17) 0.0218(7) Uani 1 1 d . . . . .
H18 H 0.5019 0.6497 0.5950 0.026 Uiso 1 1 calc R U . . .
C19 C 0.47602(8) 0.4981(3) 0.56178(16) 0.0208(7) Uani 1 1 d . . . . .
C20 C 0.44883(8) 0.7997(3) 0.52106(19) 0.0270(8) Uani 1 1 d . . . . .
C21 C 0.42253(9) 0.8389(3) 0.5578(2) 0.0335(9) Uani 1 1 d . . . . .
H21A H 0.4185 0.9219 0.5502 0.050 Uiso 1 1 calc R U . . .
H21B H 0.4299 0.8240 0.6071 0.050 Uiso 1 1 calc R U . . .
H21C H 0.4023 0.7961 0.5398 0.050 Uiso 1 1 calc R U . . .
C22 C 0.43746(9) 0.8265(3) 0.44390(19) 0.0295(8) Uani 1 1 d . . . . .
H22A H 0.4537 0.7976 0.4196 0.044 Uiso 1 1 calc R U . . .
H22B H 0.4350 0.9103 0.4373 0.044 Uiso 1 1 calc R U . . .
H22C H 0.4164 0.7887 0.4257 0.044 Uiso 1 1 calc R U . . .
C23 C 0.48056(9) 0.8661(3) 0.5489(2) 0.0393(10) Uani 1 1 d . . . . .
H23A H 0.4973 0.8416 0.5246 0.059 Uiso 1 1 calc R U . . .
H23B H 0.4882 0.8502 0.5980 0.059 Uiso 1 1 calc R U . . .
H23C H 0.4766 0.9492 0.5420 0.059 Uiso 1 1 calc R U . . .
C24 C 0.49777(8) 0.3996(3) 0.59125(17) 0.0257(8) Uani 1 1 d . . . . .
H24A H 0.4978 0.3417 0.5555 0.039 Uiso 1 1 calc R U . . .
H24B H 0.4897 0.3643 0.6288 0.039 Uiso 1 1 calc R U . . .
H24C H 0.5201 0.4282 0.6087 0.039 Uiso 1 1 calc R U . . .
C25 C 0.34992(8) 0.8534(3) 0.41806(17) 0.0208(7) Uani 1 1 d . . . . .
C26 C 0.34001(8) 0.9085(3) 0.47496(17) 0.0240(7) Uani 1 1 d . . . . .
C27 C 0.33483(9) 1.0264(3) 0.47435(19) 0.0289(8) Uani 1 1 d . . . . .
H27 H 0.3288 1.0607 0.5129 0.035 Uiso 1 1 calc R U . . .
C28 C 0.33801(9) 1.0971(3) 0.42054(19) 0.0309(8) Uani 1 1 d . . . . .
H28 H 0.3347 1.1782 0.4221 0.037 Uiso 1 1 calc R U . . .
C29 C 0.34625(9) 1.0449(3) 0.36406(19) 0.0289(8) Uani 1 1 d . . . . .
H29 H 0.3481 1.0915 0.3260 0.035 Uiso 1 1 calc R U . . .
C30 C 0.35191(8) 0.9271(3) 0.36151(16) 0.0222(7) Uani 1 1 d . . . . .
C31 C 0.33291(9) 0.8363(3) 0.53272(18) 0.0291(8) Uani 1 1 d . . . . .
H31 H 0.3437 0.7594 0.5313 0.035 Uiso 1 1 calc R U . . .
C32 C 0.34567(11) 0.8872(4) 0.6045(2) 0.0456(11) Uani 1 1 d . . . . .
H32A H 0.3688 0.9081 0.6102 0.068 Uiso 1 1 calc R U . . .
H32B H 0.3434 0.8297 0.6391 0.068 Uiso 1 1 calc R U . . .
H32C H 0.3330 0.9563 0.6100 0.068 Uiso 1 1 calc R U . . .
C33 C 0.29595(10) 0.8153(4) 0.5218(2) 0.0447(11) Uani 1 1 d . . . . .
H33A H 0.2847 0.8893 0.5231 0.067 Uiso 1 1 calc R U . . .
H33B H 0.2917 0.7648 0.5582 0.067 Uiso 1 1 calc R U . . .
H33C H 0.2878 0.7783 0.4771 0.067 Uiso 1 1 calc R U . . .
C34 C 0.35848(9) 0.8753(3) 0.29607(18) 0.0286(8) Uani 1 1 d . . . . .
H34 H 0.3645 0.7924 0.3058 0.034 Uiso 1 1 calc R U . . .
C35 C 0.32729(10) 0.8775(4) 0.23842(19) 0.0400(10) Uani 1 1 d . . . . .
H35A H 0.3312 0.8354 0.1985 0.060 Uiso 1 1 calc R U . . .
H35B H 0.3214 0.9577 0.2255 0.060 Uiso 1 1 calc R U . . .
H35C H 0.3094 0.8406 0.2545 0.060 Uiso 1 1 calc R U . . .
C36 C 0.38668(10) 0.9326(3) 0.2723(2) 0.0376(10) Uani 1 1 d . . . . .
H36A H 0.3901 0.8938 0.2309 0.056 Uiso 1 1 calc R U . . .
H36B H 0.4066 0.9267 0.3086 0.056 Uiso 1 1 calc R U . . .
H36C H 0.3815 1.0143 0.2622 0.056 Uiso 1 1 calc R U . . .
C37 C 0.33672(9) 0.3809(3) 0.31175(18) 0.0266(8) Uani 1 1 d . . . . .
H37 H 0.3530 0.3299 0.3361 0.032 Uiso 1 1 calc R U . . .
C38 C 0.31013(9) 0.3332(3) 0.26746(19) 0.0309(8) Uani 1 1 d . . . . .
H38 H 0.3082 0.2517 0.2623 0.037 Uiso 1 1 calc R U . . .
C39 C 0.28570(8) 0.4063(4) 0.22985(18) 0.0329(9) Uani 1 1 d . . . . .
C40 C 0.29093(9) 0.5254(4) 0.23997(18) 0.0316(9) Uani 1 1 d . . . . .
H40 H 0.2757 0.5792 0.2150 0.038 Uiso 1 1 calc R U . . .
C41 C 0.31782(9) 0.5638(3) 0.28549(18) 0.0273(8) Uani 1 1 d . . . . .
H41 H 0.3204 0.6450 0.2915 0.033 Uiso 1 1 calc R U . . .
C42 C 0.23350(10) 0.4471(5) 0.1518(2) 0.0652(16) Uani 1 1 d . . . . .
H42A H 0.2426 0.4955 0.1203 0.098 Uiso 1 1 calc R U . . .
H42B H 0.2266 0.4964 0.1859 0.098 Uiso 1 1 calc R U . . .
H42C H 0.2146 0.4040 0.1259 0.098 Uiso 1 1 calc R U . . .
C43 C 0.25248(13) 0.2439(5) 0.1804(2) 0.0710(17) Uani 1 1 d . . . . .
H43A H 0.2307 0.2303 0.1511 0.106 Uiso 1 1 calc R U . . .
H43B H 0.2535 0.2107 0.2259 0.106 Uiso 1 1 calc R U . . .
H43C H 0.2691 0.2073 0.1598 0.106 Uiso 1 1 calc R U . . .
C44 C 0.5000 1.0688(6) 0.2500 0.0667(18) Uani 1 2 d DS TU P . .
C45 C 0.52337(17) 0.9978(5) 0.2360(3) 0.0879(17) Uani 1 1 d D U . . .
H45A H 0.5427 1.0339 0.2288 0.105 Uiso 1 1 calc R U . . .
C46 C 0.5222(2) 0.8744(5) 0.2309(4) 0.110(2) Uani 1 1 d D U . . .
H46 H 0.5385 0.8362 0.2127 0.132 Uiso 1 1 calc R U . . .
C47 C 0.5000 0.8120(8) 0.2500 0.090(2) Uani 1 2 d DS TU P . .
H47 H 0.5000 0.7298 0.2500 0.108 Uiso 1 2 calc R U P . .
C48 C 0.5000 1.1955(6) 0.2500 0.0559(17) Uani 1 2 d S TU P . .
H48A H 0.4785 1.2238 0.2257 0.084 Uiso 0.5 1 calc R U P . .
H48B H 0.5168 1.2238 0.2269 0.084 Uiso 0.5 1 calc R U P . .
H48C H 0.5047 1.2238 0.2974 0.084 Uiso 0.5 1 calc R U P . .
N1 N 0.39516(7) 0.3594(2) 0.51921(14) 0.0219(6) Uani 1 1 d . . . . .
N2 N 0.36808(7) 0.4285(2) 0.49523(14) 0.0220(6) Uani 1 1 d . . . . .
N3 N 0.42263(6) 0.3625(2) 0.41664(14) 0.0189(6) Uani 1 1 d . . . . .
N4 N 0.41841(7) 0.4573(2) 0.37290(13) 0.0184(6) Uani 1 1 d . . . . .
N5 N 0.44575(7) 0.4854(2) 0.52235(13) 0.0194(6) Uani 1 1 d . . . . .
N6 N 0.43206(6) 0.5927(2) 0.50334(13) 0.0190(6) Uani 1 1 d . . . . .
N7 N 0.35748(6) 0.7381(2) 0.41912(13) 0.0207(6) Uani 1 1 d . . . . .
N8 N 0.34111(7) 0.4952(2) 0.32283(14) 0.0214(6) Uani 1 1 d . . . . .
N9 N 0.25853(8) 0.3657(4) 0.18674(17) 0.0468(10) Uani 1 1 d . . . . .
B1 B 0.42791(9) 0.3722(3) 0.4961(2) 0.0206(8) Uani 1 1 d . . . . .
H1 H 0.4432(7) 0.300(3) 0.5200(15) 0.011(8) Uiso 1 1 d . . . . .
Dy1 Dy 0.37955(2) 0.58296(2) 0.41997(2) 0.01759(5) Uani 1 1 d . . . . .

loop_
_atom_site_aniso_label
_atom_site_aniso_U_11
_atom_site_aniso_U_22
_atom_site_aniso_U_33
_atom_site_aniso_U_23
_atom_site_aniso_U_13
_atom_site_aniso_U_12
C1 0.046(2) 0.0227(18) 0.0189(17) -0.0008(14) 0.0121(16) -0.0101(16)
C2 0.048(2) 0.0263(19) 0.0228(19) -0.0023(15) 0.0182(17) -0.0152(17)
C3 0.0249(18) 0.0276(19) 0.0225(18) -0.0073(14) 0.0086(14) -0.0123(14)
C4 0.0260(19) 0.042(2) 0.0256(19) -0.0035(16) 0.0105(15) -0.0115(16)
C5 0.025(2) 0.058(3) 0.031(2) -0.0023(19) 0.0112(17) -0.0051(19)
C6 0.034(2) 0.060(3) 0.032(2) -0.006(2) 0.0159(18) -0.002(2)
C7 0.036(2) 0.068(3) 0.054(3) -0.005(2) 0.016(2) -0.026(2)
C8 0.072(3) 0.025(2) 0.027(2) 0.0084(16) 0.021(2) 0.003(2)
C9 0.0154(14) 0.0212(15) 0.0169(15) -0.0020(13) 0.0056(12) 0.0022(13)
C10 0.0258(18) 0.0202(17) 0.0222(17) -0.0017(13) 0.0060(14) 0.0019(14)
C11 0.0197(16) 0.0176(16) 0.0238(17) -0.0009(13) 0.0060(13) -0.0003(13)
C12 0.0259(18) 0.0207(17) 0.0181(16) 0.0030(13) 0.0082(14) 0.0025(14)
C13 0.038(2) 0.035(2) 0.031(2) 0.0045(17) 0.0187(18) 0.0018(18)
C14 0.043(2) 0.032(2) 0.0241(19) 0.0037(15) 0.0016(17) -0.0015(17)
C15 0.036(2) 0.0206(17) 0.0251(18) 0.0066(14) 0.0112(16) 0.0040(15)
C16 0.032(2) 0.0204(18) 0.0246(19) -0.0006(14) 0.0035(15) -0.0004(15)
C17 0.0218(17) 0.0179(16) 0.0187(16) -0.0023(13) 0.0066(13) -0.0039(13)
C18 0.0152(16) 0.0304(19) 0.0202(17) -0.0003(13) 0.0048(13) -0.0042(13)
C19 0.0189(16) 0.0281(18) 0.0157(16) 0.0041(13) 0.0046(13) 0.0024(14)
C20 0.0235(18) 0.0185(17) 0.038(2) -0.0035(15) 0.0041(16) -0.0056(14)
C21 0.034(2) 0.027(2) 0.040(2) -0.0088(17) 0.0085(18) 0.0030(17)
C22 0.0288(19) 0.0195(18) 0.040(2) 0.0065(15) 0.0064(17) 0.0023(15)
C23 0.032(2) 0.027(2) 0.053(3) 0.0017(19) -0.0007(19) -0.0086(17)
C24 0.0235(17) 0.031(2) 0.0215(17) 0.0047(15) 0.0037(14) 0.0065(15)
C25 0.0144(15) 0.0249(18) 0.0223(17) -0.0023(14) 0.0022(13) 0.0005(13)
C26 0.0200(16) 0.0278(18) 0.0233(17) -0.0002(15) 0.0031(13) -0.0001(15)
C27 0.0269(19) 0.032(2) 0.030(2) -0.0114(16) 0.0101(16) 0.0032(16)
C28 0.033(2) 0.027(2) 0.032(2) -0.0028(16) 0.0076(16) 0.0038(16)
C29 0.031(2) 0.0256(18) 0.032(2) 0.0017(15) 0.0098(16) 0.0032(15)
C30 0.0205(16) 0.0267(18) 0.0193(16) -0.0039(14) 0.0043(13) 0.0027(14)
C31 0.0275(19) 0.036(2) 0.0258(19) -0.0020(16) 0.0095(15) 0.0065(16)
C32 0.055(3) 0.057(3) 0.026(2) -0.0055(19) 0.013(2) 0.012(2)
C33 0.036(2) 0.058(3) 0.046(3) 0.010(2) 0.021(2) 0.003(2)
C34 0.038(2) 0.0252(18) 0.0232(18) 0.0025(15) 0.0094(16) 0.0049(16)
C35 0.050(3) 0.045(2) 0.023(2) -0.0010(17) 0.0046(18) 0.002(2)
C36 0.046(2) 0.041(2) 0.030(2) 0.0017(18) 0.0172(18) 0.0069(19)
C37 0.0260(19) 0.0309(19) 0.0235(18) 0.0009(15) 0.0071(15) -0.0020(15)
C38 0.032(2) 0.032(2) 0.030(2) -0.0051(16) 0.0107(16) -0.0125(17)
C39 0.0187(17) 0.060(3) 0.0212(18) -0.0056(18) 0.0059(14) -0.0129(18)
C40 0.0233(19) 0.048(2) 0.0232(19) -0.0005(17) 0.0042(15) 0.0058(17)
C41 0.0272(19) 0.032(2) 0.0231(18) 0.0003(15) 0.0071(15) 0.0052(15)
C42 0.025(2) 0.126(5) 0.041(3) -0.013(3) -0.002(2) -0.014(3)
C43 0.077(4) 0.094(4) 0.043(3) -0.016(3) 0.015(3) -0.062(3)
C44 0.093(4) 0.051(3) 0.063(4) 0.000 0.032(3) 0.000
C45 0.105(4) 0.062(3) 0.110(4) 0.002(2) 0.053(3) 0.005(2)
C46 0.150(5) 0.065(3) 0.129(5) 0.001(3) 0.059(4) 0.004(2)
C47 0.130(6) 0.059(4) 0.082(5) 0.000 0.024(4) 0.000
C48 0.067(4) 0.049(3) 0.061(4) 0.000 0.032(4) 0.000
N1 0.0296(16) 0.0177(14) 0.0182(14) 0.0010(11) 0.0050(12) -0.0046(12)
N2 0.0207(14) 0.0244(15) 0.0202(14) -0.0004(12) 0.0026(11) -0.0052(12)
N3 0.0192(14) 0.0156(13) 0.0210(14) 0.0021(11) 0.0026(11) -0.0002(11)
N4 0.0219(14) 0.0167(13) 0.0164(14) 0.0024(11) 0.0036(11) 0.0003(11)
N5 0.0209(14) 0.0175(14) 0.0188(14) 0.0021(11) 0.0023(11) 0.0029(11)
N6 0.0197(13) 0.0184(14) 0.0179(13) 0.0036(11) 0.0019(11) 0.0007(11)
N7 0.0190(13) 0.0256(15) 0.0173(13) -0.0013(12) 0.0037(11) 0.0007(12)
N8 0.0210(14) 0.0255(15) 0.0178(14) 0.0007(11) 0.0043(11) 0.0009(12)
N9 0.0291(19) 0.080(3) 0.0293(19) -0.0071(18) 0.0033(15) -0.0233(19)
B1 0.0228(19) 0.0156(17) 0.0220(19) 0.0039(15) 0.0023(16) 0.0000(15)
Dy1 0.01661(7) 0.01920(8) 0.01708(8) 0.00038(7) 0.00403(5) 0.00006(7)

loop_
_atom_type_symbol
_atom_type_description
_atom_type_scat_dispersion_real
_atom_type_scat_dispersion_imag
_atom_type_scat_source
C C 0.0033 0.0016 'International Tables Vol C Tables 4.2.6.8 and 6.1.1.4'
H H 0.0000 0.0000 'International Tables Vol C Tables 4.2.6.8 and 6.1.1.4'
N N 0.0061 0.0033 'International Tables Vol C Tables 4.2.6.8 and 6.1.1.4'
B B 0.0013 0.0007 'International Tables Vol C Tables 4.2.6.8 and 6.1.1.4'
Dy Dy -0.1892 4.4098 'International Tables Vol C Tables 4.2.6.8 and 6.1.1.4'

loop_
_geom_angle_atom_site_label_1
_geom_angle_atom_site_label_2
_geom_angle_atom_site_label_3
_geom_angle
_geom_angle_site_symmetry_1
_geom_angle_site_symmetry_3
_geom_angle_publ_flag
N1 C1 C2 107.1(3) . . ?
N1 C1 C8 123.9(3) . . ?
C2 C1 C8 128.9(3) . . ?
C1 C2 C3 107.5(3) . . ?
C1 C2 H2 126.3 . . ?
C3 C2 H2 126.3 . . ?
N2 C3 C2 109.2(3) . . ?
N2 C3 C4 124.0(3) . . ?
C2 C3 C4 126.7(3) . . ?
C3 C4 C5 113.2(3) . . ?
C3 C4 C6 108.2(3) . . ?
C5 C4 C6 109.1(3) . . ?
C3 C4 C7 108.7(3) . . ?
C5 C4 C7 108.7(3) . . ?
C6 C4 C7 108.9(3) . . ?
C4 C5 H5A 109.5 . . ?
C4 C5 H5B 109.5 . . ?
H5A C5 H5B 109.5 . . ?
C4 C5 H5C 109.5 . . ?
H5A C5 H5C 109.5 . . ?
H5B C5 H5C 109.5 . . ?
C4 C6 H6A 109.5 . . ?
C4 C6 H6B 109.5 . . ?
H6A C6 H6B 109.5 . . ?
C4 C6 H6C 109.5 . . ?
H6A C6 H6C 109.5 . . ?
H6B C6 H6C 109.5 . . ?
C4 C7 H7A 109.5 . . ?
C4 C7 H7B 109.5 . . ?
H7A C7 H7B 109.5 . . ?
C4 C7 H7C 109.5 . . ?
H7A C7 H7C 109.5 . . ?
H7B C7 H7C 109.5 . . ?
C1 C8 H8A 109.5 . . ?
C1 C8 H8B 109.5 . . ?
H8A C8 H8B 109.5 . . ?
C1 C8 H8C 109.5 . . ?
H8A C8 H8C 109.5 . . ?
H8B C8 H8C 109.5 . . ?
N4 C9 C10 110.3(3) . . ?
N4 C9 C12 122.5(3) . . ?
C10 C9 C12 127.2(3) . . ?
C11 C10 C9 106.0(3) . . ?
C11 C10 H10 127.0 . . ?
C9 C10 H10 127.0 . . ?
N3 C11 C10 107.8(3) . . ?
N3 C11 C16 123.1(3) . . ?
C10 C11 C16 129.1(3) . . ?
C9 C12 C15 111.0(3) . . ?
C9 C12 C13 109.1(3) . . ?
C15 C12 C13 109.1(3) . . ?
C9 C12 C14 109.8(3) . . ?
C15 C12 C14 109.2(3) . . ?
C13 C12 C14 108.7(3) . . ?
C12 C13 H13A 109.5 . . ?
C12 C13 H13B 109.5 . . ?
H13A C13 H13B 109.5 . . ?
C12 C13 H13C 109.5 . . ?
H13A C13 H13C 109.5 . . ?
H13B C13 H13C 109.5 . . ?
C12 C14 H14A 109.5 . . ?
C12 C14 H14B 109.5 . . ?
H14A C14 H14B 109.5 . . ?
C12 C14 H14C 109.5 . . ?
H14A C14 H14C 109.5 . . ?
H14B C14 H14C 109.5 . . ?
C12 C15 H15A 109.5 . . ?
C12 C15 H15B 109.5 . . ?
H15A C15 H15B 109.5 . . ?
C12 C15 H15C 109.5 . . ?
H15A C15 H15C 109.5 . . ?
H15B C15 H15C 109.5 . . ?
C11 C16 H16A 109.5 . . ?
C11 C16 H16B 109.5 . . ?
H16A C16 H16B 109.5 . . ?
C11 C16 H16C 109.5 . . ?
H16A C16 H16C 109.5 . . ?
H16B C16 H16C 109.5 . . ?
N6 C17 C18 109.4(3) . . ?
N6 C17 C20 121.8(3) . . ?
C18 C17 C20 128.8(3) . . ?
C19 C18 C17 106.3(3) . . ?
C19 C18 H18 126.8 . . ?
C17 C18 H18 126.8 . . ?
N5 C19 C18 108.0(3) . . ?
N5 C19 C24 124.1(3) . . ?
C18 C19 C24 127.9(3) . . ?
C17 C20 C21 109.2(3) . . ?
C17 C20 C23 110.0(3) . . ?
C21 C20 C23 109.8(3) . . ?
C17 C20 C22 110.5(3) . . ?
C21 C20 C22 109.1(3) . . ?
C23 C20 C22 108.2(3) . . ?
C20 C21 H21A 109.5 . . ?
C20 C21 H21B 109.5 . . ?
H21A C21 H21B 109.5 . . ?
C20 C21 H21C 109.5 . . ?
H21A C21 H21C 109.5 . . ?
H21B C21 H21C 109.5 . . ?
C20 C22 H22A 109.5 . . ?
C20 C22 H22B 109.5 . . ?
H22A C22 H22B 109.5 . . ?
C20 C22 H22C 109.5 . . ?
H22A C22 H22C 109.5 . . ?
H22B C22 H22C 109.5 . . ?
C20 C23 H23A 109.5 . . ?
C20 C23 H23B 109.5 . . ?
H23A C23 H23B 109.5 . . ?
C20 C23 H23C 109.5 . . ?
H23A C23 H23C 109.5 . . ?
H23B C23 H23C 109.5 . . ?
C19 C24 H24A 109.5 . . ?
C19 C24 H24B 109.5 . . ?
H24A C24 H24B 109.5 . . ?
C19 C24 H24C 109.5 . . ?
H24A C24 H24C 109.5 . . ?
H24B C24 H24C 109.5 . . ?
N7 C25 C30 122.5(3) . . ?
N7 C25 C26 121.6(3) . . ?
C30 C25 C26 116.0(3) . . ?
C27 C26 C25 120.1(3) . . ?
C27 C26 C31 119.7(3) . . ?
C25 C26 C31 120.0(3) . . ?
C26 C27 C28 123.3(3) . . ?
C26 C27 H27 118.3 . . ?
C28 C27 H27 118.3 . . ?
C27 C28 C29 117.4(3) . . ?
C27 C28 H28 121.3 . . ?
C29 C28 H28 121.3 . . ?
C30 C29 C28 122.1(3) . . ?
C30 C29 H29 118.9 . . ?
C28 C29 H29 118.9 . . ?
C29 C30 C25 121.0(3) . . ?
C29 C30 C34 119.0(3) . . ?
C25 C30 C34 120.0(3) . . ?
C26 C31 C32 114.7(3) . . ?
C26 C31 C33 110.1(3) . . ?
C32 C31 C33 108.9(3) . . ?
C26 C31 H31 107.6 . . ?
C32 C31 H31 107.6 . . ?
C33 C31 H31 107.6 . . ?
C31 C32 H32A 109.5 . . ?
C31 C32 H32B 109.5 . . ?
H32A C32 H32B 109.5 . . ?
C31 C32 H32C 109.5 . . ?
H32A C32 H32C 109.5 . . ?
H32B C32 H32C 109.5 . . ?
C31 C33 H33A 109.5 . . ?
C31 C33 H33B 109.5 . . ?
H33A C33 H33B 109.5 . . ?
C31 C33 H33C 109.5 . . ?
H33A C33 H33C 109.5 . . ?
H33B C33 H33C 109.5 . . ?
C30 C34 C36 113.6(3) . . ?
C30 C34 C35 110.6(3) . . ?
C36 C34 C35 110.4(3) . . ?
C30 C34 H34 107.3 . . ?
C36 C34 H34 107.3 . . ?
C35 C34 H34 107.3 . . ?
C34 C35 H35A 109.5 . . ?
C34 C35 H35B 109.5 . . ?
H35A C35 H35B 109.5 . . ?
C34 C35 H35C 109.5 . . ?
H35A C35 H35C 109.5 . . ?
H35B C35 H35C 109.5 . . ?
C34 C36 H36A 109.5 . . ?
C34 C36 H36B 109.5 . . ?
H36A C36 H36B 109.5 . . ?
C34 C36 H36C 109.5 . . ?
H36A C36 H36C 109.5 . . ?
H36B C36 H36C 109.5 . . ?
N8 C37 C38 124.1(3) . . ?
N8 C37 H37 117.9 . . ?
C38 C37 H37 117.9 . . ?
C37 C38 C39 119.5(4) . . ?
C37 C38 H38 120.3 . . ?
C39 C38 H38 120.3 . . ?
N9 C39 C40 121.1(4) . . ?
N9 C39 C38 122.8(4) . . ?
C40 C39 C38 116.1(3) . . ?
C41 C40 C39 119.8(4) . . ?
C41 C40 H40 120.1 . . ?
C39 C40 H40 120.1 . . ?
N8 C41 C40 124.8(4) . . ?
N8 C41 H41 117.6 . . ?
C40 C41 H41 117.6 . . ?
N9 C42 H42A 109.5 . . ?
N9 C42 H42B 109.5 . . ?
H42A C42 H42B 109.5 . . ?
N9 C42 H42C 109.5 . . ?
H42A C42 H42C 109.5 . . ?
H42B C42 H42C 109.5 . . ?
N9 C43 H43A 109.5 . . ?
N9 C43 H43B 109.5 . . ?
H43A C43 H43B 109.5 . . ?
N9 C43 H43C 109.5 . . ?
H43A C43 H43C 109.5 . . ?
H43B C43 H43C 109.5 . . ?
C45 C44 C45 105.4(8) . 2_655 ?
C45 C44 C48 127.3(4) . . ?
C45 C44 C48 127.3(4) 2_655 . ?
C44 C45 C46 127.2(7) . . ?
C44 C45 H45A 116.4 . . ?
C46 C45 H45A 116.4 . . ?
C47 C46 C45 123.2(8) . . ?
C47 C46 H46 118.4 . . ?
C45 C46 H46 118.4 . . ?
C46 C47 C46 112.6(10) . 2_655 ?
C46 C47 H47 123.7 . . ?
C46 C47 H47 123.7 2_655 . ?
C44 C48 H48A 109.5 . . ?
C44 C48 H48B 109.5 . . ?
H48A C48 H48B 109.5 . . ?
C44 C48 H48C 109.5 . . ?
H48A C48 H48C 109.5 . . ?
H48B C48 H48C 109.5 . . ?
C1 N1 N2 110.1(3) . . ?
C1 N1 B1 126.2(3) . . ?
N2 N1 B1 123.7(3) . . ?
C3 N2 N1 106.2(3) . . ?
C3 N2 Dy1 141.8(2) . . ?
N1 N2 Dy1 112.01(19) . . ?
C11 N3 N4 109.5(3) . . ?
C11 N3 B1 126.5(3) . . ?
N4 N3 B1 123.6(3) . . ?
C9 N4 N3 106.4(3) . . ?
C9 N4 Dy1 134.5(2) . . ?
N3 N4 Dy1 102.85(18) . . ?
C19 N5 N6 110.0(3) . . ?
C19 N5 B1 128.0(3) . . ?
N6 N5 B1 121.9(3) . . ?
C17 N6 N5 106.3(2) . . ?
C17 N6 Dy1 139.5(2) . . ?
N5 N6 Dy1 113.58(18) . . ?
C25 N7 Dy1 166.0(2) . . ?
C37 N8 C41 115.5(3) . . ?
C37 N8 Dy1 125.4(2) . . ?
C41 N8 Dy1 117.6(2) . . ?
C39 N9 C43 120.4(4) . . ?
C39 N9 C42 119.6(4) . . ?
C43 N9 C42 119.7(4) . . ?
N5 B1 N1 112.0(3) . . ?
N5 B1 N3 110.9(3) . . ?
N1 B1 N3 111.3(3) . . ?
N5 B1 H1 107.9(16) . . ?
N1 B1 H1 105.6(16) . . ?
N3 B1 H1 108.9(16) . . ?
N7 Dy1 N6 107.81(10) . . ?
N7 Dy1 N8 98.18(10) . . ?
N6 Dy1 N8 152.99(9) . . ?
N7 Dy1 N2 120.04(10) . . ?
N6 Dy1 N2 83.43(9) . . ?
N8 Dy1 N2 90.02(9) . . ?
N7 Dy1 N4 147.59(10) . . ?
N6 Dy1 N4 73.88(9) . . ?
N8 Dy1 N4 80.27(9) . . ?
N2 Dy1 N4 92.37(9) . . ?

loop_
_geom_bond_atom_site_label_1
_geom_bond_atom_site_label_2
_geom_bond_distance
_geom_bond_site_symmetry_2
_geom_bond_publ_flag
C1 N1 1.363(4) . ?
C1 C2 1.369(5) . ?
C1 C8 1.490(5) . ?
C2 C3 1.395(5) . ?
C2 H2 0.9500 . ?
C3 N2 1.353(4) . ?
C3 C4 1.507(5) . ?
C4 C5 1.519(5) . ?
C4 C6 1.535(5) . ?
C4 C7 1.541(5) . ?
C5 H5A 0.9800 . ?
C5 H5B 0.9800 . ?
C5 H5C 0.9800 . ?
C6 H6A 0.9800 . ?
C6 H6B 0.9800 . ?
C6 H6C 0.9800 . ?
C7 H7A 0.9800 . ?
C7 H7B 0.9800 . ?
C7 H7C 0.9800 . ?
C8 H8A 0.9800 . ?
C8 H8B 0.9800 . ?
C8 H8C 0.9800 . ?
C9 N4 1.335(4) . ?
C9 C10 1.397(4) . ?
C9 C12 1.515(4) . ?
C10 C11 1.381(4) . ?
C10 H10 0.9500 . ?
C11 N3 1.356(4) . ?
C11 C16 1.492(4) . ?
C12 C15 1.524(5) . ?
C12 C13 1.533(5) . ?
C12 C14 1.537(5) . ?
C13 H13A 0.9800 . ?
C13 H13B 0.9800 . ?
C13 H13C 0.9800 . ?
C14 H14A 0.9800 . ?
C14 H14B 0.9800 . ?
C14 H14C 0.9800 . ?
C15 H15A 0.9800 . ?
C15 H15B 0.9800 . ?
C15 H15C 0.9800 . ?
C16 H16A 0.9800 . ?
C16 H16B 0.9800 . ?
C16 H16C 0.9800 . ?
C17 N6 1.347(4) . ?
C17 C18 1.401(4) . ?
C17 C20 1.509(5) . ?
C18 C19 1.377(5) . ?
C18 H18 0.9500 . ?
C19 N5 1.345(4) . ?
C19 C24 1.496(4) . ?
C20 C21 1.524(5) . ?
C20 C23 1.530(5) . ?
C20 C22 1.541(5) . ?
C21 H21A 0.9800 . ?
C21 H21B 0.9800 . ?
C21 H21C 0.9800 . ?
C22 H22A 0.9800 . ?
C22 H22B 0.9800 . ?
C22 H22C 0.9800 . ?
C23 H23A 0.9800 . ?
C23 H23B 0.9800 . ?
C23 H23C 0.9800 . ?
C24 H24A 0.9800 . ?
C24 H24B 0.9800 . ?
C24 H24C 0.9800 . ?
C25 N7 1.369(4) . ?
C25 C30 1.433(5) . ?
C25 C26 1.443(5) . ?
C26 C27 1.380(5) . ?
C26 C31 1.507(5) . ?
C27 C28 1.381(5) . ?
C27 H27 0.9500 . ?
C28 C29 1.390(5) . ?
C28 H28 0.9500 . ?
C29 C30 1.386(5) . ?
C29 H29 0.9500 . ?
C30 C34 1.519(5) . ?
C31 C32 1.532(5) . ?
C31 C33 1.536(5) . ?
C31 H31 1.0000 . ?
C32 H32A 0.9800 . ?
C32 H32B 0.9800 . ?
C32 H32C 0.9800 . ?
C33 H33A 0.9800 . ?
C33 H33B 0.9800 . ?
C33 H33C 0.9800 . ?
C34 C36 1.521(5) . ?
C34 C35 1.539(5) . ?
C34 H34 1.0000 . ?
C35 H35A 0.9800 . ?
C35 H35B 0.9800 . ?
C35 H35C 0.9800 . ?
C36 H36A 0.9800 . ?
C36 H36B 0.9800 . ?
C36 H36C 0.9800 . ?
C37 N8 1.346(4) . ?
C37 C38 1.375(5) . ?
C37 H37 0.9500 . ?
C38 C39 1.409(5) . ?
C38 H38 0.9500 . ?
C39 N9 1.350(4) . ?
C39 C40 1.403(5) . ?
C40 C41 1.356(5) . ?
C40 H40 0.9500 . ?
C41 N8 1.347(4) . ?
C41 H41 0.9500 . ?
C42 N9 1.466(6) . ?
C42 H42A 0.9800 . ?
C42 H42B 0.9800 . ?
C42 H42C 0.9800 . ?
C43 N9 1.432(6) . ?
C43 H43A 0.9800 . ?
C43 H43B 0.9800 . ?
C43 H43C 0.9800 . ?
C44 C45 1.355(6) . ?
C44 C45 1.355(6) 2_655 ?
C44 C48 1.466(9) . ?
C45 C46 1.430(7) . ?
C45 H45A 0.9500 . ?
C46 C47 1.301(7) . ?
C46 H46 0.9500 . ?
C47 C46 1.301(7) 2_655 ?
C47 H47 0.9500 . ?
C48 H48A 0.9800 . ?
C48 H48B 0.9800 . ?
C48 H48C 0.9800 . ?
N1 N2 1.384(4) . ?
N1 B1 1.551(5) . ?
N2 Dy1 2.452(3) . ?
N3 N4 1.389(4) . ?
N3 B1 1.559(5) . ?
N4 Dy1 2.517(3) . ?
N5 N6 1.385(3) . ?
N5 B1 1.540(5) . ?
N6 Dy1 2.450(3) . ?
N7 Dy1 2.017(3) . ?
N8 Dy1 2.450(3) . ?
B1 H1 1.10(3) . ?

loop_
_geom_torsion_atom_site_label_1
_geom_torsion_atom_site_label_2
_geom_torsion_atom_site_label_3
_geom_torsion_atom_site_label_4
_geom_torsion
_geom_torsion_site_symmetry_1
_geom_torsion_site_symmetry_2
_geom_torsion_site_symmetry_3
_geom_torsion_site_symmetry_4
_geom_torsion_publ_flag
N1 C1 C2 C3 0.6(4) . . . . ?
C8 C1 C2 C3 -177.5(4) . . . . ?
C1 C2 C3 N2 -0.8(4) . . . . ?
C1 C2 C3 C4 -178.0(3) . . . . ?
N2 C3 C4 C5 23.9(5) . . . . ?
C2 C3 C4 C5 -159.2(3) . . . . ?
N2 C3 C4 C6 -97.1(4) . . . . ?
C2 C3 C4 C6 79.7(4) . . . . ?
N2 C3 C4 C7 144.8(3) . . . . ?
C2 C3 C4 C7 -38.4(5) . . . . ?
N4 C9 C10 C11 -0.2(4) . . . . ?
C12 C9 C10 C11 178.1(3) . . . . ?
C9 C10 C11 N3 -0.4(4) . . . . ?
C9 C10 C11 C16 177.9(3) . . . . ?
N4 C9 C12 C15 -8.7(4) . . . . ?
C10 C9 C12 C15 173.2(3) . . . . ?
N4 C9 C12 C13 111.5(3) . . . . ?
C10 C9 C12 C13 -66.6(4) . . . . ?
N4 C9 C12 C14 -129.5(3) . . . . ?
C10 C9 C12 C14 52.4(4) . . . . ?
N6 C17 C18 C19 0.3(4) . . . . ?
C20 C17 C18 C19 -177.6(3) . . . . ?
C17 C18 C19 N5 -0.5(4) . . . . ?
C17 C18 C19 C24 -180.0(3) . . . . ?
N6 C17 C20 C21 69.7(4) . . . . ?
C18 C17 C20 C21 -112.7(4) . . . . ?
N6 C17 C20 C23 -169.8(3) . . . . ?
C18 C17 C20 C23 7.9(5) . . . . ?
N6 C17 C20 C22 -50.3(4) . . . . ?
C18 C17 C20 C22 127.3(4) . . . . ?
N7 C25 C26 C27 175.3(3) . . . . ?
C30 C25 C26 C27 -3.5(5) . . . . ?
N7 C25 C26 C31 -9.1(5) . . . . ?
C30 C25 C26 C31 172.0(3) . . . . ?
C25 C26 C27 C28 1.3(5) . . . . ?
C31 C26 C27 C28 -174.2(3) . . . . ?
C26 C27 C28 C29 1.3(6) . . . . ?
C27 C28 C29 C30 -1.5(6) . . . . ?
C28 C29 C30 C25 -0.9(5) . . . . ?
C28 C29 C30 C34 175.8(3) . . . . ?
N7 C25 C30 C29 -175.5(3) . . . . ?
C26 C25 C30 C29 3.3(5) . . . . ?
N7 C25 C30 C34 7.8(5) . . . . ?
C26 C25 C30 C34 -173.3(3) . . . . ?
C27 C26 C31 C32 -45.1(5) . . . . ?
C25 C26 C31 C32 139.3(3) . . . . ?
C27 C26 C31 C33 78.2(4) . . . . ?
C25 C26 C31 C33 -97.4(4) . . . . ?
C29 C30 C34 C36 55.0(4) . . . . ?
C25 C30 C34 C36 -128.2(3) . . . . ?
C29 C30 C34 C35 -69.8(4) . . . . ?
C25 C30 C34 C35 106.9(4) . . . . ?
N8 C37 C38 C39 0.9(6) . . . . ?
C37 C38 C39 N9 -178.3(3) . . . . ?
C37 C38 C39 C40 1.2(5) . . . . ?
N9 C39 C40 C41 177.5(3) . . . . ?
C38 C39 C40 C41 -2.0(5) . . . . ?
C39 C40 C41 N8 0.9(6) . . . . ?
C45 C44 C45 C46 5.2(5) 2_655 . . . ?
C48 C44 C45 C46 -174.8(5) . . . . ?
C44 C45 C46 C47 -11.3(12) . . . . ?
C45 C46 C47 C46 4.9(5) . . . 2_655 ?
C2 C1 N1 N2 -0.3(4) . . . . ?
C8 C1 N1 N2 177.9(3) . . . . ?
C2 C1 N1 B1 -177.3(3) . . . . ?
C8 C1 N1 B1 1.0(5) . . . . ?
C2 C3 N2 N1 0.6(4) . . . . ?
C4 C3 N2 N1 177.9(3) . . . . ?
C2 C3 N2 Dy1 -176.8(3) . . . . ?
C4 C3 N2 Dy1 0.5(6) . . . . ?
C1 N1 N2 C3 -0.2(3) . . . . ?
B1 N1 N2 C3 176.9(3) . . . . ?
C1 N1 N2 Dy1 178.1(2) . . . . ?
B1 N1 N2 Dy1 -4.8(4) . . . . ?
C10 C11 N3 N4 0.9(4) . . . . ?
C16 C11 N3 N4 -177.5(3) . . . . ?
C10 C11 N3 B1 -171.8(3) . . . . ?
C16 C11 N3 B1 9.8(5) . . . . ?
C10 C9 N4 N3 0.7(3) . . . . ?
C12 C9 N4 N3 -177.6(3) . . . . ?
C10 C9 N4 Dy1 -127.1(3) . . . . ?
C12 C9 N4 Dy1 54.5(4) . . . . ?
C11 N3 N4 C9 -1.0(3) . . . . ?
B1 N3 N4 C9 171.9(3) . . . . ?
C11 N3 N4 Dy1 143.7(2) . . . . ?
B1 N3 N4 Dy1 -43.4(3) . . . . ?
C18 C19 N5 N6 0.4(4) . . . . ?
C24 C19 N5 N6 180.0(3) . . . . ?
C18 C19 N5 B1 176.9(3) . . . . ?
C24 C19 N5 B1 -3.6(5) . . . . ?
C18 C17 N6 N5 -0.1(3) . . . . ?
C20 C17 N6 N5 178.0(3) . . . . ?
C18 C17 N6 Dy1 -170.5(2) . . . . ?
C20 C17 N6 Dy1 7.6(5) . . . . ?
C19 N5 N6 C17 -0.2(3) . . . . ?
B1 N5 N6 C17 -176.9(3) . . . . ?
C19 N5 N6 Dy1 173.0(2) . . . . ?
B1 N5 N6 Dy1 -3.7(3) . . . . ?
C30 C25 N7 Dy1 63.0(10) . . . . ?
C26 C25 N7 Dy1 -115.8(9) . . . . ?
C38 C37 N8 C41 -2.0(5) . . . . ?
C38 C37 N8 Dy1 163.5(3) . . . . ?
C40 C41 N8 C37 1.1(5) . . . . ?
C40 C41 N8 Dy1 -165.6(3) . . . . ?
C40 C39 N9 C43 -175.8(4) . . . . ?
C38 C39 N9 C43 3.6(6) . . . . ?
C40 C39 N9 C42 -2.3(6) . . . . ?
C38 C39 N9 C42 177.2(4) . . . . ?
C19 N5 B1 N1 122.1(3) . . . . ?
N6 N5 B1 N1 -61.9(4) . . . . ?
C19 N5 B1 N3 -112.9(3) . . . . ?
N6 N5 B1 N3 63.1(4) . . . . ?
C1 N1 B1 N5 -114.8(3) . . . . ?
N2 N1 B1 N5 68.6(4) . . . . ?
C1 N1 B1 N3 120.4(3) . . . . ?
N2 N1 B1 N3 -56.2(4) . . . . ?
C11 N3 B1 N5 141.1(3) . . . . ?
N4 N3 B1 N5 -30.6(4) . . . . ?
C11 N3 B1 N1 -93.5(4) . . . . ?
N4 N3 B1 N1 94.8(3) . . . . ?
